data_4502696
loop_
_publ_author_name
'Varughese, Sunil'
'Draper, Sylvia M.'

_publ_section_title
;
 Pyridazines in Crystal Engineering. A Systematic Evaluation of the Role
 of Isomerism and Steric Factors in Determining Crystal Packing and
 Nano/Microcrystal Morphologies
;
_journal_issue 6
_journal_name_full 'Crystal Growth &amp; Design'
_journal_page_first 2571
_journal_paper_doi 10.1021/cg9015383
_journal_volume 10
_journal_year 2010
_chemical_formula_moiety 'C20 H14 N4'
_chemical_formula_sum 'C20 H14 N4'
_chemical_formula_weight 310.35
_chemical_name_systematic
; 
 ? 
;
_space_group_IT_number 61
_symmetry_cell_setting orthorhombic
_symmetry_space_group_name_Hall '-P 2ac 2ab'
_symmetry_space_group_name_H-M 'P b c a'
_atom_sites_solution_hydrogens geom
_atom_sites_solution_primary direct
_atom_sites_solution_secondary difmap
_audit_creation_method SHELXL-97
_cell_angle_alpha 90.00
_cell_angle_beta 90.00
_cell_angle_gamma 90.00
_cell_formula_units_Z 8
_cell_length_a 7.466(7)
_cell_length_b 10.534(1)
_cell_length_c 38.576(4)
_cell_measurement_reflns_used 2286
_cell_measurement_temperature 123(2)
_cell_measurement_theta_max 49.282
_cell_measurement_theta_min 5.847
_cell_volume 3034(3)
_computing_cell_refinement 'Bruker SMART'
_computing_data_collection 'Bruker SMART'
_computing_data_reduction 'Bruker SAINT'
_computing_molecular_graphics 'Bruker SHELXTL'
_computing_publication_material 'Bruker SHELXTL'
_computing_structure_refinement 'SHELXL-97 (Sheldrick, 1997)'
_computing_structure_solution 'SHELXS-97 (Sheldrick, 1990)'
_diffrn_ambient_temperature 123(2)
_diffrn_measured_fraction_theta_full 0.996
_diffrn_measured_fraction_theta_max 0.996
_diffrn_measurement_device_type 'CCD area detector'
_diffrn_measurement_method 'phi and omega scans'
_diffrn_radiation_monochromator graphite
_diffrn_radiation_source 'fine-focus sealed tube'
_diffrn_radiation_type MoK\a
_diffrn_radiation_wavelength 0.71073
_diffrn_reflns_av_R_equivalents 0.0488
_diffrn_reflns_av_sigmaI/netI 0.0362
_diffrn_reflns_limit_h_max 8
_diffrn_reflns_limit_h_min -8
_diffrn_reflns_limit_k_max 12
_diffrn_reflns_limit_k_min -11
_diffrn_reflns_limit_l_max 33
_diffrn_reflns_limit_l_min -45
_diffrn_reflns_number 15932
_diffrn_reflns_theta_full 25.09
_diffrn_reflns_theta_max 25.09
_diffrn_reflns_theta_min 1.06
_exptl_absorpt_coefficient_mu 0.084
_exptl_absorpt_correction_T_max 0.9900
_exptl_absorpt_correction_T_min 0.9818
_exptl_absorpt_correction_type multi-scan
_exptl_absorpt_process_details 'SADABS; Sheldrick, 1996'
_exptl_crystal_colour Colorless
_exptl_crystal_density_diffrn 1.359
_exptl_crystal_density_method 'not measured'
_exptl_crystal_description Blocks
_exptl_crystal_F_000 1296
_exptl_crystal_size_max 0.22
_exptl_crystal_size_mid 0.16
_exptl_crystal_size_min 0.12
_refine_diff_density_max 0.169
_refine_diff_density_min -0.169
_refine_diff_density_rms 0.038
_refine_ls_extinction_method none
_refine_ls_goodness_of_fit_ref 1.042
_refine_ls_hydrogen_treatment constr
_refine_ls_matrix_type full
_refine_ls_number_parameters 217
_refine_ls_number_reflns 2693
_refine_ls_number_restraints 0
_refine_ls_restrained_S_all 1.042
_refine_ls_R_factor_all 0.0534
_refine_ls_R_factor_gt 0.0382
_refine_ls_shift/su_max 0.000
_refine_ls_shift/su_mean 0.000
_refine_ls_structure_factor_coef Fsqd
_refine_ls_weighting_details 'calc w=1/[\s^2^(Fo^2^)+(0.0382P)^2^+0.9354P] where P=(Fo^2^+2Fc^2^)/3'
_refine_ls_weighting_scheme calc
_refine_ls_wR_factor_gt 0.0864
_refine_ls_wR_factor_ref 0.0939
_reflns_number_gt 2126
_reflns_number_total 2693
_reflns_threshold_expression >2sigma(I)
_cod_data_source_file cg9015383_si_003.cif
_cod_data_source_block 1c
_cod_depositor_comments
;
The following automatic conversions were performed:

'_symmetry_cell_setting' value 'Orthorhombic' changed to
'orthorhombic' according to
/home/saulius/struct/CIF-dictionaries/cif_core.dic dictionary named
'cif_core.dic' version 2.4.2 from
2011-04-26.

'_exptl_absorpt_correction_type' value 'Multi-scan'
changed to 'multi-scan' according to
/home/saulius/struct/CIF-dictionaries/cif_core.dic dictionary named
'cif_core.dic' version 2.4.2 from 2011-04-26.

Automatic conversion script
Id: cif_fix_values 1715 2011-07-08 13:25:40Z adriana 
;
_cod_original_sg_symbol_H-M Pbca
_cod_database_code 4502696

loop_
_symmetry_equiv_pos_as_xyz
'x, y, z'
'-x+1/2, -y, z+1/2'
'-x, y+1/2, -z+1/2'
'x+1/2, -y+1/2, -z'
'-x, -y, -z'
'x-1/2, y, -z-1/2'
'x, -y-1/2, z-1/2'
'-x-1/2, y-1/2, z'

loop_
_atom_site_label
_atom_site_type_symbol
_atom_site_fract_x
_atom_site_fract_y
_atom_site_fract_z
_atom_site_U_iso_or_equiv
_atom_site_adp_type
_atom_site_occupancy
_atom_site_symmetry_multiplicity
_atom_site_calc_flag
_atom_site_refinement_flags
C23 C 0.0237(2) 0.20399(16) 0.03422(4) 0.0245(4) Uani 1 1 d .
H23 H -0.0638 0.2682 0.0378 0.029 Uiso 1 1 calc R
C25 C 0.2277(2) 0.04927(15) 0.05535(4) 0.0237(4) Uani 1 1 d .
H25 H 0.2827 0.0035 0.0737 0.028 Uiso 1 1 calc R
C32 C -0.1435(2) 0.53218(16) 0.22564(4) 0.0262(4) Uani 1 1 d .
H32 H -0.1951 0.6146 0.2256 0.031 Uiso 1 1 calc R
C35 C -0.0005(2) 0.29690(16) 0.22485(4) 0.0237(4) Uani 1 1 d .
H35 H 0.0488 0.2138 0.2257 0.028 Uiso 1 1 calc R
C15 C -0.0124(2) 0.15252(15) 0.15756(4) 0.0199(4) Uani 1 1 d .
H15 H -0.0283 0.1018 0.1777 0.024 Uiso 1 1 calc R
C36 C -0.0261(2) 0.36555(16) 0.25505(4) 0.0260(4) Uani 1 1 d .
H36 H 0.0085 0.3272 0.2763 0.031 Uiso 1 1 calc R
C33 C -0.1218(2) 0.47180(15) 0.19416(4) 0.0223(4) Uani 1 1 d .
H33 H -0.1572 0.5125 0.1733 0.027 Uiso 1 1 calc R
C45 C -0.0956(2) -0.23388(16) 0.09351(4) 0.0245(4) Uani 1 1 d .
H45 H -0.1539 -0.2727 0.0743 0.029 Uiso 1 1 calc R
C14 C 0.0166(2) 0.09557(15) 0.12579(4) 0.0187(4) Uani 1 1 d .
C26 C 0.2735(2) 0.02513(16) 0.02131(4) 0.0287(4) Uani 1 1 d .
H26 H 0.3623 -0.0375 0.0170 0.034 Uiso 1 1 calc R
C22 C 0.0768(2) 0.17156(16) 0.00107(4) 0.0283(4) Uani 1 1 d .
H22 H 0.0214 0.2141 -0.0178 0.034 Uiso 1 1 calc R
C46 C -0.0811(2) -0.10302(15) 0.09494(4) 0.0222(4) Uani 1 1 d .
H46 H -0.1302 -0.0527 0.0768 0.027 Uiso 1 1 calc R
C24 C 0.1001(2) 0.14142(15) 0.06228(4) 0.0204(4) Uani 1 1 d .
C44 C -0.0263(2) -0.30872(16) 0.11973(4) 0.0259(4) Uani 1 1 d .
H44 H -0.0361 -0.3985 0.1186 0.031 Uiso 1 1 calc R
C41 C 0.0051(2) -0.04460(15) 0.12269(4) 0.0191(4) Uani 1 1 d .
C13 C 0.0487(2) 0.18033(15) 0.09804(4) 0.0194(3) Uani 1 1 d .
C34 C -0.0477(2) 0.35116(15) 0.19329(4) 0.0198(4) Uani 1 1 d .
C43 C 0.0576(2) -0.25151(16) 0.14769(4) 0.0251(4) Uani 1 1 d .
H43 H 0.1046 -0.3024 0.1659 0.030 Uiso 1 1 calc R
C16 C -0.0182(2) 0.28382(15) 0.16006(4) 0.0191(3) Uani 1 1 d .
C42 C 0.0733(2) -0.12077(15) 0.14929(4) 0.0215(4) Uani 1 1 d .
H42 H 0.1309 -0.0825 0.1686 0.026 Uiso 1 1 calc R
N21 N 0.2007(2) 0.08453(14) -0.00607(3) 0.0311(4) Uani 1 1 d .
N31 N -0.09622(19) 0.48198(13) 0.25626(3) 0.0265(3) Uani 1 1 d .
N11 N 0.00164(18) 0.35937(13) 0.13229(3) 0.0217(3) Uani 1 1 d .
N12 N 0.03825(18) 0.30670(13) 0.10166(3) 0.0225(3) Uani 1 1 d .

loop_
_atom_site_aniso_label
_atom_site_aniso_U_11
_atom_site_aniso_U_22
_atom_site_aniso_U_33
_atom_site_aniso_U_23
_atom_site_aniso_U_13
_atom_site_aniso_U_12
C23 0.0293(9) 0.0220(9) 0.0222(9) 0.0027(7) 0.0006(7) -0.0018(7)
C25 0.0280(9) 0.0198(9) 0.0235(8) 0.0025(7) 0.0024(7) -0.0028(7)
C32 0.0293(9) 0.0204(9) 0.0290(9) -0.0026(7) -0.0010(7) 0.0022(7)
C35 0.0291(9) 0.0186(9) 0.0234(9) 0.0003(7) -0.0016(7) 0.0003(7)
C15 0.0214(8) 0.0207(9) 0.0175(8) 0.0041(6) -0.0006(6) -0.0005(7)
C36 0.0340(10) 0.0240(9) 0.0199(9) 0.0017(7) -0.0020(7) -0.0017(8)
C33 0.0246(9) 0.0212(9) 0.0212(8) 0.0008(7) -0.0010(7) -0.0001(7)
C45 0.0308(9) 0.0230(9) 0.0196(9) -0.0042(7) 0.0051(7) -0.0058(7)
C14 0.0168(8) 0.0201(9) 0.0193(8) 0.0005(6) -0.0010(6) 0.0004(7)
C26 0.0332(10) 0.0225(9) 0.0305(9) -0.0014(7) 0.0110(8) -0.0020(8)
C22 0.0392(11) 0.0268(10) 0.0190(9) 0.0047(7) 0.0004(7) -0.0058(8)
C46 0.0247(9) 0.0240(9) 0.0179(8) 0.0023(7) 0.0026(6) -0.0001(7)
C24 0.0240(9) 0.0183(8) 0.0189(8) 0.0015(6) 0.0020(6) -0.0047(7)
C44 0.0336(10) 0.0169(9) 0.0271(9) -0.0014(7) 0.0111(7) -0.0021(7)
C41 0.0208(8) 0.0188(9) 0.0177(8) 0.0007(6) 0.0050(6) -0.0003(7)
C13 0.0201(8) 0.0194(9) 0.0188(8) 0.0019(6) -0.0018(6) -0.0004(7)
C34 0.0199(8) 0.0187(9) 0.0208(8) -0.0001(6) 0.0002(6) -0.0051(7)
C43 0.0290(9) 0.0226(10) 0.0238(9) 0.0053(7) 0.0053(7) 0.0034(8)
C16 0.0185(8) 0.0191(9) 0.0196(8) 0.0009(6) -0.0008(6) -0.0002(7)
C42 0.0241(9) 0.0229(9) 0.0174(8) -0.0006(6) 0.0021(6) -0.0002(7)
N21 0.0435(9) 0.0278(9) 0.0220(8) 0.0000(6) 0.0100(6) -0.0068(7)
N31 0.0310(8) 0.0256(8) 0.0230(8) -0.0035(6) -0.0015(6) 0.0002(6)
N11 0.0276(8) 0.0189(8) 0.0185(7) -0.0001(5) 0.0008(5) 0.0008(6)
N12 0.0272(7) 0.0205(8) 0.0197(7) 0.0009(5) 0.0007(6) 0.0005(6)

loop_
_atom_type_symbol
_atom_type_description
_atom_type_scat_dispersion_real
_atom_type_scat_dispersion_imag
_atom_type_scat_source
C C 0.0033 0.0016 'International Tables Vol C Tables 4.2.6.8 and 6.1.1.4'
H H 0.0000 0.0000 'International Tables Vol C Tables 4.2.6.8 and 6.1.1.4'
N N 0.0061 0.0033 'International Tables Vol C Tables 4.2.6.8 and 6.1.1.4'

loop_
_geom_angle_atom_site_label_1
_geom_angle_atom_site_label_2
_geom_angle_atom_site_label_3
_geom_angle
C22 C23 C24 119.07(16)
C26 C25 C24 118.86(15)
N31 C32 C33 124.21(16)
C36 C35 C34 119.14(16)
C14 C15 C16 119.96(14)
N31 C36 C35 124.32(15)
C32 C33 C34 119.35(15)
C44 C45 C46 120.62(15)
C15 C14 C13 115.08(15)
C15 C14 C41 119.64(13)
C13 C14 C41 125.23(14)
N21 C26 C25 124.20(16)
N21 C22 C23 124.14(15)
C45 C46 C41 120.48(15)
C25 C24 C23 117.64(14)
C25 C24 C13 123.25(14)
C23 C24 C13 119.03(15)
C45 C44 C43 119.39(16)
C46 C41 C42 118.60(15)
C46 C41 C14 121.90(14)
C42 C41 C14 119.39(14)
N12 C13 C14 122.54(14)
N12 C13 C24 112.63(13)
C14 C13 C24 124.83(14)
C33 C34 C35 117.20(14)
C33 C34 C16 121.26(14)
C35 C34 C16 121.53(15)
C42 C43 C44 120.40(15)
N11 C16 C15 122.15(14)
N11 C16 C34 115.02(14)
C15 C16 C34 122.82(14)
C43 C42 C41 120.51(15)
C22 N21 C26 116.07(14)
C36 N31 C32 115.76(14)
N12 N11 C16 118.87(14)
N11 N12 C13 121.15(13)

loop_
_geom_bond_atom_site_label_1
_geom_bond_atom_site_label_2
_geom_bond_distance
C23 C22 1.382(2)
C23 C24 1.390(2)
C25 C26 1.380(2)
C25 C24 1.386(2)
C32 N31 1.341(2)
C32 C33 1.381(2)
C35 C36 1.385(2)
C35 C34 1.390(2)
C15 C14 1.382(2)
C15 C16 1.387(2)
C36 N31 1.334(2)
C33 C34 1.386(2)
C45 C44 1.383(2)
C45 C46 1.384(2)
C14 C13 1.415(2)
C14 C41 1.484(2)
C26 N21 1.343(2)
C22 N21 1.331(2)
C46 C41 1.392(2)
C24 C13 1.489(2)
C44 C43 1.385(2)
C41 C42 1.398(2)
C13 N12 1.341(2)
C34 C16 1.482(2)
C43 C42 1.384(2)
C16 N11 1.3426(19)
N11 N12 1.3338(18)

loop_
_cod_related_entry_id
_cod_related_entry_database
_cod_related_entry_code
1 ChemSpider 30661389
